data_4082019
loop_
_publ_author_name
'Wang, Xiufang'
'Peng, Weijie'
'Cui, Peng'
'Leng, Xuebing'
'Xia, Wei'
'Chen, Yaofeng'

_publ_section_title
;
 Synthesis and Catalytic Activity of Amido-Boratabenzene Complexes of
 Rare-Earth Metals and Zirconium and Chromium
;
_journal_issue 21
_journal_name_full Organometallics
_journal_page_first 6166
_journal_paper_doi 10.1021/om400893c
_journal_volume 32
_journal_year 2013
_chemical_formula_sum 'C19 H28 B Cl2 Cr N2'
_chemical_formula_weight 418.14
_chemical_name_systematic
; 
 ? 
;
_space_group_IT_number 14
_symmetry_cell_setting monoclinic
_symmetry_space_group_name_Hall '-P 2yn'
_symmetry_space_group_name_H-M 'P 1 21/n 1'
_atom_sites_solution_hydrogens geom
_atom_sites_solution_primary direct
_atom_sites_solution_secondary difmap
_audit_creation_method SHELXL-97
_cell_angle_alpha 90.00
_cell_angle_beta 93.944(2)
_cell_angle_gamma 90.00
_cell_formula_units_Z 4
_cell_length_a 10.2938(11)
_cell_length_b 18.1574(19)
_cell_length_c 11.1300(12)
_cell_measurement_temperature 133(2)
_cell_volume 2075.4(4)
_computing_structure_refinement 'SHELXL-97 (Sheldrick, 1997)'
_computing_structure_solution 'SHELXS-97 (Sheldrick, 1990)'
_diffrn_ambient_temperature 133(2)
_diffrn_measured_fraction_theta_full 0.999
_diffrn_measured_fraction_theta_max 0.999
_diffrn_radiation_monochromator graphite
_diffrn_radiation_source 'fine-focus sealed tube'
_diffrn_radiation_type MoK\a
_diffrn_radiation_wavelength 0.71073
_diffrn_reflns_av_R_equivalents 0.0406
_diffrn_reflns_av_sigmaI/netI 0.0419
_diffrn_reflns_limit_h_max 13
_diffrn_reflns_limit_h_min -14
_diffrn_reflns_limit_k_max 22
_diffrn_reflns_limit_k_min -25
_diffrn_reflns_limit_l_max 15
_diffrn_reflns_limit_l_min -14
_diffrn_reflns_number 19528
_diffrn_reflns_theta_full 30.00
_diffrn_reflns_theta_max 30.00
_diffrn_reflns_theta_min 2.15
_exptl_absorpt_coefficient_mu 0.813
_exptl_absorpt_correction_T_max 0.9682
_exptl_absorpt_correction_T_min 0.7925
_exptl_absorpt_correction_type multi-scan
_exptl_absorpt_process_details sadabs
_exptl_crystal_density_diffrn 1.338
_exptl_crystal_density_method 'not measured'
_exptl_crystal_F_000 876
_exptl_crystal_size_max 0.30
_exptl_crystal_size_mid 0.21
_exptl_crystal_size_min 0.04
_refine_diff_density_max 0.416
_refine_diff_density_min -0.358
_refine_diff_density_rms 0.061
_refine_ls_extinction_method none
_refine_ls_goodness_of_fit_ref 1.015
_refine_ls_hydrogen_treatment mixed
_refine_ls_matrix_type full
_refine_ls_number_parameters 231
_refine_ls_number_reflns 6057
_refine_ls_number_restraints 0
_refine_ls_restrained_S_all 1.015
_refine_ls_R_factor_all 0.0464
_refine_ls_R_factor_gt 0.0316
_refine_ls_shift/su_max 0.001
_refine_ls_shift/su_mean 0.000
_refine_ls_structure_factor_coef Fsqd
_refine_ls_weighting_details 'calc w=1/[\s^2^(Fo^2^)+(0.0347P)^2^+0.6060P] where P=(Fo^2^+2Fc^2^)/3'
_refine_ls_weighting_scheme calc
_refine_ls_wR_factor_gt 0.0745
_refine_ls_wR_factor_ref 0.0811
_reflns_number_gt 4825
_reflns_number_total 6057
_reflns_threshold_expression >2sigma(I)
_cod_data_source_file om400893c_si_002.cif
_cod_data_source_block mo_dm11629_0m
_cod_depositor_comments
;
The following automatic conversions were performed:

'_symmetry_cell_setting' value 'Monoclinic' changed to 'monoclinic'
according to /home/saulius/struct/CIF-dictionaries/cif_core.dic
dictionary named 'cif_core.dic' version 2.4.2 from 2011-04-26.

Automatic conversion script
Id: cif_fix_values 1891 2012-01-12 08:04:46Z andrius 
;
_cod_original_sg_symbol_H-M P2(1)/n
_cod_database_code 4082019

loop_
_symmetry_equiv_pos_as_xyz
'x, y, z'
'-x+1/2, y+1/2, -z+1/2'
'-x, -y, -z'
'x-1/2, -y-1/2, z-1/2'

loop_
_atom_site_label
_atom_site_type_symbol
_atom_site_fract_x
_atom_site_fract_y
_atom_site_fract_z
_atom_site_U_iso_or_equiv
_atom_site_adp_type
_atom_site_occupancy
_atom_site_symmetry_multiplicity
_atom_site_calc_flag
_atom_site_refinement_flags
Cr1 Cr 0.62809(2) 0.085158(12) 0.77151(2) 0.01462(6) Uani 1 1 d .
Cl1 Cl 0.50584(4) 0.11764(2) 0.92670(3) 0.02230(9) Uani 1 1 d .
Cl2 Cl 0.46831(4) 0.10362(2) 0.62195(4) 0.02325(9) Uani 1 1 d .
N1 N 0.92121(12) 0.12393(7) 0.73524(12) 0.0199(3) Uani 1 1 d .
N2 N 0.72599(12) 0.18163(7) 0.75321(11) 0.0166(2) Uani 1 1 d .
B1 B 0.84391(16) 0.05576(9) 0.75623(16) 0.0183(3) Uani 1 1 d .
C5 C 0.76432(15) 0.01850(8) 0.65497(14) 0.0199(3) Uani 1 1 d .
H5 H 0.7749 0.0340 0.5700 0.024 Uiso 1 1 calc R
C4 C 0.66345(16) -0.02989(8) 0.67977(15) 0.0220(3) Uani 1 1 d .
H4 H 0.6015 -0.0465 0.6120 0.026 Uiso 1 1 calc R
C3 C 0.63136(15) -0.04264(8) 0.79892(15) 0.0225(3) Uani 1 1 d .
H3 H 0.5483 -0.0688 0.8132 0.027 Uiso 1 1 calc R
C2 C 0.70599(15) -0.01285(8) 0.89768(14) 0.0211(3) Uani 1 1 d .
H2 H 0.6724 -0.0173 0.9796 0.025 Uiso 1 1 calc R
C1 C 0.80805(15) 0.03599(8) 0.88192(14) 0.0195(3) Uani 1 1 d .
H1 H 0.8483 0.0636 0.9527 0.023 Uiso 1 1 calc R
C8 C 1.06231(15) 0.11923(9) 0.71655(15) 0.0229(3) Uani 1 1 d .
H8 H 1.0939 0.1694 0.6959 0.027 Uiso 1 1 calc R
C9 C 1.13702(18) 0.09390(12) 0.83068(18) 0.0350(4) Uani 1 1 d .
H9A H 1.1217 0.1282 0.8962 0.053 Uiso 1 1 calc R
H9B H 1.2302 0.0925 0.8179 0.053 Uiso 1 1 calc R
H9C H 1.1076 0.0446 0.8520 0.053 Uiso 1 1 calc R
C10 C 1.08363(18) 0.06815(12) 0.61234(18) 0.0364(4) Uani 1 1 d .
H10A H 1.0583 0.0180 0.6332 0.055 Uiso 1 1 calc R
H10B H 1.1758 0.0688 0.5955 0.055 Uiso 1 1 calc R
H10C H 1.0306 0.0846 0.5409 0.055 Uiso 1 1 calc R
C6 C 0.85309(15) 0.18662(8) 0.73903(13) 0.0188(3) Uani 1 1 d .
C7 C 0.92440(17) 0.25845(9) 0.72598(18) 0.0284(4) Uani 1 1 d .
H7A H 0.9546 0.2620 0.6446 0.043 Uiso 1 1 calc R
H7B H 0.9994 0.2605 0.7851 0.043 Uiso 1 1 calc R
H7C H 0.8656 0.2996 0.7398 0.043 Uiso 1 1 calc R
C11 C 0.63997(15) 0.24784(8) 0.75776(14) 0.0204(3) Uani 1 1 d .
H11 H 0.5509 0.2271 0.7653 0.025 Uiso 1 1 calc R
C12 C 0.62788(17) 0.29228(9) 0.64067(16) 0.0279(4) Uani 1 1 d .
H12A H 0.7118 0.3152 0.6272 0.042 Uiso 1 1 calc R
H12B H 0.5617 0.3306 0.6466 0.042 Uiso 1 1 calc R
H12C H 0.6024 0.2594 0.5732 0.042 Uiso 1 1 calc R
C13 C 0.66619(19) 0.29417(9) 0.87160(17) 0.0317(4) Uani 1 1 d .
H13A H 0.6593 0.2630 0.9428 0.048 Uiso 1 1 calc R
H13B H 0.6021 0.3341 0.8724 0.048 Uiso 1 1 calc R
H13C H 0.7540 0.3151 0.8726 0.048 Uiso 1 1 calc R
C14 C 0.20910(18) 0.39826(10) 0.71065(17) 0.0304(4) Uani 1 1 d .
H14 H 0.1837 0.4388 0.6605 0.036 Uiso 1 1 calc R
C15 C 0.25808(18) 0.33540(11) 0.66085(17) 0.0321(4) Uani 1 1 d .
H15 H 0.2652 0.3326 0.5763 0.039 Uiso 1 1 calc R
C16 C 0.29686(16) 0.27649(10) 0.73335(18) 0.0312(4) Uani 1 1 d .
H16 H 0.3306 0.2333 0.6988 0.037 Uiso 1 1 calc R
C17 C 0.28635(17) 0.28066(10) 0.85626(17) 0.0304(4) Uani 1 1 d .
H17 H 0.3140 0.2405 0.9064 0.036 Uiso 1 1 calc R
C18 C 0.23569(18) 0.34327(10) 0.90647(16) 0.0286(4) Uani 1 1 d .
H18 H 0.2275 0.3457 0.9909 0.034 Uiso 1 1 calc R
C19 C 0.19689(17) 0.40239(9) 0.83392(17) 0.0281(4) Uani 1 1 d .
H19 H 0.1622 0.4454 0.8683 0.034 Uiso 1 1 calc R

loop_
_atom_site_aniso_label
_atom_site_aniso_U_11
_atom_site_aniso_U_22
_atom_site_aniso_U_33
_atom_site_aniso_U_23
_atom_site_aniso_U_13
_atom_site_aniso_U_12
Cr1 0.01303(11) 0.01218(11) 0.01865(11) 0.00044(8) 0.00103(8) -0.00046(8)
Cl1 0.02077(18) 0.02353(18) 0.02334(18) 0.00189(14) 0.00683(14) 0.00153(14)
Cl2 0.02012(17) 0.02308(18) 0.02558(18) -0.00234(14) -0.00540(14) 0.00180(14)
N1 0.0138(6) 0.0165(6) 0.0295(7) 0.0036(5) 0.0024(5) -0.0008(5)
N2 0.0152(6) 0.0121(5) 0.0225(6) 0.0014(5) 0.0007(5) 0.0003(4)
B1 0.0144(7) 0.0137(7) 0.0271(8) 0.0026(6) 0.0021(6) 0.0022(6)
C5 0.0204(7) 0.0161(7) 0.0235(7) -0.0009(5) 0.0033(6) 0.0043(6)
C4 0.0217(7) 0.0138(7) 0.0300(8) -0.0038(6) -0.0024(6) 0.0024(6)
C3 0.0194(7) 0.0130(7) 0.0351(9) 0.0025(6) 0.0029(7) -0.0013(5)
C2 0.0216(8) 0.0166(7) 0.0254(8) 0.0057(6) 0.0033(6) 0.0029(6)
C1 0.0192(7) 0.0154(7) 0.0237(7) 0.0022(5) -0.0014(6) 0.0006(5)
C8 0.0134(7) 0.0214(8) 0.0340(9) 0.0043(6) 0.0028(6) -0.0014(6)
C9 0.0187(8) 0.0494(12) 0.0360(10) -0.0004(8) -0.0048(7) 0.0033(8)
C10 0.0222(8) 0.0515(12) 0.0366(10) -0.0059(9) 0.0104(8) -0.0012(8)
C6 0.0190(7) 0.0156(7) 0.0218(7) 0.0022(5) 0.0007(6) -0.0024(5)
C7 0.0203(8) 0.0173(7) 0.0476(11) 0.0053(7) 0.0021(7) -0.0032(6)
C11 0.0184(7) 0.0135(7) 0.0297(8) 0.0020(6) 0.0035(6) 0.0029(5)
C12 0.0254(8) 0.0221(8) 0.0365(9) 0.0094(7) 0.0046(7) 0.0046(6)
C13 0.0376(10) 0.0193(8) 0.0384(10) -0.0080(7) 0.0053(8) 0.0003(7)
C14 0.0271(9) 0.0295(9) 0.0337(9) 0.0062(7) -0.0038(7) -0.0053(7)
C15 0.0251(9) 0.0431(11) 0.0286(9) -0.0038(8) 0.0045(7) -0.0081(8)
C16 0.0176(8) 0.0308(9) 0.0456(11) -0.0126(8) 0.0041(7) -0.0001(7)
C17 0.0257(9) 0.0236(8) 0.0406(10) 0.0019(7) -0.0062(7) 0.0013(7)
C18 0.0305(9) 0.0276(8) 0.0272(8) -0.0020(7) -0.0010(7) -0.0008(7)
C19 0.0267(8) 0.0215(8) 0.0355(9) -0.0046(7) -0.0025(7) 0.0012(6)

loop_
_atom_type_symbol
_atom_type_description
_atom_type_scat_dispersion_real
_atom_type_scat_dispersion_imag
_atom_type_scat_source
C C 0.0033 0.0016 'International Tables Vol C Tables 4.2.6.8 and 6.1.1.4'
H H 0.0000 0.0000 'International Tables Vol C Tables 4.2.6.8 and 6.1.1.4'
N N 0.0061 0.0033 'International Tables Vol C Tables 4.2.6.8 and 6.1.1.4'
B B 0.0013 0.0007 'International Tables Vol C Tables 4.2.6.8 and 6.1.1.4'
Cl Cl 0.1484 0.1585 'International Tables Vol C Tables 4.2.6.8 and 6.1.1.4'
Cr Cr 0.3209 0.6236 'International Tables Vol C Tables 4.2.6.8 and 6.1.1.4'

loop_
_geom_angle_atom_site_label_1
_geom_angle_atom_site_label_2
_geom_angle_atom_site_label_3
_geom_angle
N2 Cr1 Cl2 97.90(4)
N2 Cr1 Cl1 98.95(4)
Cl2 Cr1 Cl1 96.129(18)
N2 Cr1 B1 72.88(5)
Cl2 Cr1 B1 129.10(5)
Cl1 Cr1 B1 134.47(5)
N2 Cr1 C5 94.05(5)
Cl2 Cr1 C5 95.85(4)
Cl1 Cr1 C5 160.91(4)
B1 Cr1 C5 38.10(6)
N2 Cr1 C1 90.08(5)
Cl2 Cr1 C1 161.42(4)
Cl1 Cr1 C1 99.18(4)
B1 Cr1 C1 38.16(6)
C5 Cr1 C1 66.73(6)
N2 Cr1 C3 149.59(5)
Cl2 Cr1 C3 104.11(4)
Cl1 Cr1 C3 99.28(4)
B1 Cr1 C3 76.97(6)
C5 Cr1 C3 63.32(5)
C1 Cr1 C3 63.09(5)
N2 Cr1 C4 128.63(5)
Cl2 Cr1 C4 86.53(4)
Cl1 Cr1 C4 131.61(4)
B1 Cr1 C4 65.50(6)
C5 Cr1 C4 34.84(5)
C1 Cr1 C4 75.45(6)
C3 Cr1 C4 34.82(6)
N2 Cr1 C2 123.68(5)
Cl2 Cr1 C2 137.65(4)
Cl1 Cr1 C2 85.83(4)
B1 Cr1 C2 65.24(6)
C5 Cr1 C2 75.31(5)
C1 Cr1 C2 34.51(5)
C3 Cr1 C2 34.69(6)
C4 Cr1 C2 62.42(6)
C6 N1 C8 124.96(13)
C6 N1 B1 114.35(12)
C8 N1 B1 120.65(12)
C6 N2 C11 122.55(12)
C6 N2 Cr1 124.54(10)
C11 N2 Cr1 112.92(9)
N1 B1 C5 121.43(14)
N1 B1 C1 120.38(14)
C5 B1 C1 115.45(14)
N1 B1 Cr1 110.21(10)
C5 B1 Cr1 71.44(8)
C1 B1 Cr1 71.88(8)
C4 C5 B1 120.39(14)
C4 C5 Cr1 74.46(9)
B1 C5 Cr1 70.47(8)
C4 C5 H5 119.5
B1 C5 H5 119.5
Cr1 C5 H5 119.5
C5 C4 C3 120.90(15)
C5 C4 Cr1 70.70(8)
C3 C4 Cr1 71.66(9)
C5 C4 H4 118.8
C3 C4 H4 118.8
Cr1 C4 H4 118.8
C2 C3 C4 121.50(14)
C2 C3 Cr1 73.89(9)
C4 C3 Cr1 73.52(8)
C2 C3 H3 119.1
C4 C3 H3 119.1
Cr1 C3 H3 119.1
C1 C2 C3 121.48(15)
C1 C2 Cr1 71.07(9)
C3 C2 Cr1 71.42(9)
C1 C2 H2 118.5
C3 C2 H2 118.5
Cr1 C2 H2 118.5
C2 C1 B1 120.03(15)
C2 C1 Cr1 74.42(9)
B1 C1 Cr1 69.96(8)
C2 C1 H1 119.7
B1 C1 H1 119.7
Cr1 C1 H1 119.7
N1 C8 C9 110.26(13)
N1 C8 C10 109.74(14)
C9 C8 C10 111.45(15)
N1 C8 H8 108.4
C9 C8 H8 108.4
C10 C8 H8 108.4
C8 C9 H9A 109.5
C8 C9 H9B 109.5
H9A C9 H9B 109.5
C8 C9 H9C 109.5
H9A C9 H9C 109.5
H9B C9 H9C 109.5
C8 C10 H10A 109.5
C8 C10 H10B 109.5
H10A C10 H10B 109.5
C8 C10 H10C 109.5
H10A C10 H10C 109.5
H10B C10 H10C 109.5
N2 C6 N1 117.83(13)
N2 C6 C7 123.97(14)
N1 C6 C7 118.20(13)
C6 C7 H7A 109.5
C6 C7 H7B 109.5
H7A C7 H7B 109.5
C6 C7 H7C 109.5
H7A C7 H7C 109.5
H7B C7 H7C 109.5
N2 C11 C13 113.51(13)
N2 C11 C12 114.11(13)
C13 C11 C12 114.51(14)
N2 C11 H11 104.4
C13 C11 H11 104.4
C12 C11 H11 104.4
C11 C12 H12A 109.5
C11 C12 H12B 109.5
H12A C12 H12B 109.5
C11 C12 H12C 109.5
H12A C12 H12C 109.5
H12B C12 H12C 109.5
C11 C13 H13A 109.5
C11 C13 H13B 109.5
H13A C13 H13B 109.5
C11 C13 H13C 109.5
H13A C13 H13C 109.5
H13B C13 H13C 109.5
C15 C14 C19 120.15(17)
C15 C14 H14 119.9
C19 C14 H14 119.9
C14 C15 C16 120.31(17)
C14 C15 H15 119.8
C16 C15 H15 119.8
C17 C16 C15 119.77(17)
C17 C16 H16 120.1
C15 C16 H16 120.1
C16 C17 C18 120.12(17)
C16 C17 H17 119.9
C18 C17 H17 119.9
C17 C18 C19 120.17(17)
C17 C18 H18 119.9
C19 C18 H18 119.9
C18 C19 C14 119.47(16)
C18 C19 H19 120.3
C14 C19 H19 120.3

loop_
_geom_bond_atom_site_label_1
_geom_bond_atom_site_label_2
_geom_bond_distance
Cr1 N2 2.0380(12)
Cr1 Cl2 2.2829(5)
Cr1 Cl1 2.2834(5)
Cr1 B1 2.3025(17)
Cr1 C5 2.3160(15)
Cr1 C1 2.3293(15)
Cr1 C3 2.3404(15)
Cr1 C4 2.3643(15)
Cr1 C2 2.3721(15)
N1 C6 1.3391(19)
N1 C8 1.4838(19)
N1 B1 1.498(2)
N2 C6 1.3316(19)
N2 C11 1.4961(18)
B1 C5 1.507(2)
B1 C1 1.514(2)
C5 C4 1.402(2)
C5 H5 1.0000
C4 C3 1.408(2)
C4 H4 1.0000
C3 C2 1.405(2)
C3 H3 1.0000
C2 C1 1.395(2)
C2 H2 1.0000
C1 H1 1.0000
C8 C9 1.511(2)
C8 C10 1.513(3)
C8 H8 1.0000
C9 H9A 0.9800
C9 H9B 0.9800
C9 H9C 0.9800
C10 H10A 0.9800
C10 H10B 0.9800
C10 H10C 0.9800
C6 C7 1.509(2)
C7 H7A 0.9800
C7 H7B 0.9800
C7 H7C 0.9800
C11 C13 1.529(2)
C11 C12 1.531(2)
C11 H11 1.0000
C12 H12A 0.9800
C12 H12B 0.9800
C12 H12C 0.9800
C13 H13A 0.9800
C13 H13B 0.9800
C13 H13C 0.9800
C14 C15 1.379(3)
C14 C19 1.388(3)
C14 H14 0.9500
C15 C16 1.382(3)
C15 H15 0.9500
C16 C17 1.382(3)
C16 H16 0.9500
C17 C18 1.384(2)
C17 H17 0.9500
C18 C19 1.385(2)
C18 H18 0.9500
C19 H19 0.9500
